data_4514092
loop_
_publ_author_name
'Zhao, Yang'
'Xu, Xiaoyue'
'Qiu, Ling'
'Kang, Xiaojing'
'Wen, Lili'
'Zhang, Bingguang'

_publ_section_title
;
 Metal-Organic Frameworks Constructed from a New Thiophene-Functionalized
 Dicarboxylate: Luminescence Sensing and Pesticide Removal.
;
_journal_issue 17
_journal_name_full 'ACS applied materials &amp; interfaces'
_journal_page_first 15164
_journal_paper_doi 10.1021/acsami.6b11797
_journal_volume 9
_journal_year 2017
_chemical_formula_moiety 'C22 H18 N4 O4 S2 Zn, 0.4(H4 O2), 1.2(H2 O)'
_chemical_formula_sum 'C22 H22 N4 O6 S2 Zn'
_chemical_formula_weight 567.92
_space_group_crystal_system monoclinic
_space_group_IT_number 12
_space_group_name_Hall '-C 2y'
_space_group_name_H-M_alt 'C 1 2/m 1'
_symmetry_space_group_name_Hall '-C 2y'
_symmetry_space_group_name_H-M 'C 1 2/m 1'
_atom_sites_solution_hydrogens mixed
_audit_creation_method SHELXL-2014/7
_cell_angle_alpha 90
_cell_angle_beta 99.608(8)
_cell_angle_gamma 90
_cell_formula_units_Z 4
_cell_length_a 24.404(7)
_cell_length_b 14.181(7)
_cell_length_c 9.304(3)
_cell_measurement_reflns_used 2115
_cell_measurement_temperature 291(2)
_cell_measurement_theta_max 25.32
_cell_measurement_theta_min 2.11
_cell_volume 3175(2)
_computing_cell_refinement SMART
_computing_data_collection 'SMART (Bruker, 2008)'
_computing_data_reduction 'SAINT (Bruker, 2008)'
_computing_molecular_graphics SHELXTL
_computing_publication_material SHELXTL
_computing_structure_refinement 'SHELXL-2014/7 (Sheldrick, 2014)'
_computing_structure_solution 'SHELXTL (Bruker, 2008)'
_diffrn_ambient_temperature 291(2)
_diffrn_measured_fraction_theta_full 0.996
_diffrn_measured_fraction_theta_max 0.997
_diffrn_measurement_device_type 'Bruker APEX CCD area-detector'
_diffrn_radiation_type MoK\a
_diffrn_radiation_wavelength 0.71073
_diffrn_reflns_av_R_equivalents 0.0162
_diffrn_reflns_av_unetI/netI 0.0473
_diffrn_reflns_Laue_measured_fraction_full 0.996
_diffrn_reflns_Laue_measured_fraction_max 0.997
_diffrn_reflns_limit_h_max 30
_diffrn_reflns_limit_h_min -30
_diffrn_reflns_limit_k_max 16
_diffrn_reflns_limit_k_min -17
_diffrn_reflns_limit_l_max 10
_diffrn_reflns_limit_l_min -11
_diffrn_reflns_number 11991
_diffrn_reflns_point_group_measured_fraction_full 0.996
_diffrn_reflns_point_group_measured_fraction_max 0.997
_diffrn_reflns_theta_full 25.242
_diffrn_reflns_theta_max 26.000
_diffrn_reflns_theta_min 1.667
_exptl_absorpt_coefficient_mu 0.940
_exptl_absorpt_correction_T_max 0.82
_exptl_absorpt_correction_T_min 0.80
_exptl_absorpt_correction_type multi-scan
_exptl_absorpt_process_details 'SADABS; Bruker, 2008'
_exptl_crystal_density_diffrn 1.188
_exptl_crystal_description block
_exptl_crystal_F_000 1168
_exptl_crystal_size_max 0.260
_exptl_crystal_size_mid 0.240
_exptl_crystal_size_min 0.220
_refine_diff_density_max 0.609
_refine_diff_density_min -0.479
_refine_diff_density_rms 0.075
_refine_ls_extinction_method none
_refine_ls_goodness_of_fit_ref 1.053
_refine_ls_hydrogen_treatment constr
_refine_ls_matrix_type full
_refine_ls_number_parameters 205
_refine_ls_number_reflns 3255
_refine_ls_number_restraints 8
_refine_ls_restrained_S_all 1.062
_refine_ls_R_factor_all 0.0543
_refine_ls_R_factor_gt 0.0465
_refine_ls_shift/su_max 0.001
_refine_ls_shift/su_mean 0.000
_refine_ls_structure_factor_coef Fsqd
_refine_ls_weighting_details 'w=1/[\s^2^(Fo^2^)+(0.09P)^2^+1.99P] where P=(Fo^2^+2Fc^2^)/3'
_refine_ls_weighting_scheme calc
_refine_ls_wR_factor_gt 0.1448
_refine_ls_wR_factor_ref 0.1477
_reflns_Friedel_coverage 0.000
_reflns_number_gt 2647
_reflns_number_total 3255
_reflns_threshold_expression 'I > 2\s(I)'
_cod_data_source_file am6b11797_si_001.cif
_cod_data_source_block 1
_cod_depositor_comments 'Adding full bibliography for 4514092--4514093.cif.'
_cod_database_code 4514092
_shelx_shelxl_version_number 2014/7
_shelx_space_group_comment
;
The symmetry employed for this shelxl refinement is uniquely defined
by the following loop, which should always be used as a source of
symmetry information in preference to the above space-group names.
They are only intended as comments.
;
_shelx_estimated_absorpt_t_min 0.792
_shelx_estimated_absorpt_t_max 0.820

loop_
_space_group_symop_operation_xyz
'x, y, z'
'-x, y, -z'
'x+1/2, y+1/2, z'
'-x+1/2, y+1/2, -z'
'-x, -y, -z'
'x, -y, z'
'-x+1/2, -y+1/2, -z'
'x+1/2, -y+1/2, z'

loop_
_atom_site_label
_atom_site_type_symbol
_atom_site_fract_x
_atom_site_fract_y
_atom_site_fract_z
_atom_site_U_iso_or_equiv
_atom_site_adp_type
_atom_site_occupancy
_atom_site_site_symmetry_order
_atom_site_calc_flag
_atom_site_refinement_flags_posn
_atom_site_refinement_flags_adp
_atom_site_refinement_flags_occupancy
C1 C 0.33388(13) 0.3226(2) 1.1452(4) 0.0479(7) Uani 1 1 d . U .
H1 H 0.3685 0.3334 1.1193 0.058 Uiso 1 1 calc R U .
C2 C 0.32268(13) 0.2513(2) 1.2245(4) 0.0481(8) Uani 1 1 d . U .
H2 H 0.3478 0.2071 1.2706 0.058 Uiso 1 1 calc R U .
C3 C 0.24785(14) 0.3323(2) 1.1594(4) 0.0492(8) Uani 1 1 d . . .
H3 H 0.2109 0.3510 1.1517 0.059 Uiso 1 1 calc R U .
C4 C 0.23401(15) 0.1954(3) 1.3090(4) 0.0527(8) Uani 1 1 d . . .
H4A H 0.1956 0.2153 1.2838 0.063 Uiso 1 1 calc R U .
H4B H 0.2361 0.1301 1.2791 0.063 Uiso 1 1 calc R U .
C5 C 0.25112(15) 0.2015(2) 1.4693(4) 0.0513(8) Uani 1 1 d . . .
H5A H 0.2888 0.1779 1.4944 0.062 Uiso 1 1 calc R U .
H5B H 0.2273 0.1606 1.5152 0.062 Uiso 1 1 calc R U .
C6 C 0.38223(17) 0.5000 0.8816(5) 0.0419(10) Uani 1 2 d S T P
C7 C 0.41524(18) 0.5000 0.7610(5) 0.0454(10) Uani 1 2 d S T P
C8 C 0.47544(17) 0.5000 0.7861(5) 0.0403(9) Uani 1 2 d S T P
H8 H 0.4990 0.5000 0.8757 0.048 Uiso 1 2 calc R U P
C9 C 0.49140(18) 0.5000 0.6438(5) 0.0436(10) Uani 1 2 d S T P
C10 C 0.44651(16) 0.5000 0.5286(5) 0.0386(9) Uani 1 2 d S T P
C11 C 0.54482(17) 0.5000 0.6169(4) 0.0398(9) Uani 1 2 d S T P
H11 H 0.5747 0.5000 0.6932 0.048 Uiso 1 2 calc R U P
C12 C 0.16600(19) 0.5000 0.8794(6) 0.0527(11) Uani 1 2 d S TU P
C13 C 0.11666(19) 0.5000 0.7594(6) 0.0505(11) Uani 1 2 d S T P
C14 C 0.05966(19) 0.5000 0.7833(6) 0.0525(11) Uani 1 2 d S T P
H14 H 0.0472 0.5000 0.8725 0.063 Uiso 1 2 calc R U P
C15 C 0.0259(2) 0.5000 0.6401(6) 0.0567(12) Uani 1 2 d S TU P
C16 C 0.05689(19) 0.5000 0.5290(4) 0.0499(11) Uani 1 2 d DS TU P
C17 C -0.0311(2) 0.5000 0.6158(4) 0.0605(14) Uani 1 2 d S T P
H17 H -0.0513 0.5000 0.6920 0.073 Uiso 1 2 calc R U P
N1 N 0.28734(11) 0.3811(2) 1.1035(3) 0.0492(6) Uani 1 1 d . U .
N2 N 0.26883(11) 0.2542(2) 1.2266(3) 0.0487(6) Uani 1 1 d . U .
O1 O 0.33035(13) 0.5000 0.8373(3) 0.0462(7) Uani 1 2 d S T P
O2 O 0.40651(12) 0.5000 1.0130(3) 0.0458(7) Uani 1 2 d S T P
O3 O 0.21161(12) 0.5000 0.8347(4) 0.0493(7) Uani 1 2 d S TU P
O4 O 0.15782(13) 0.5000 1.0106(4) 0.0509(8) Uani 1 2 d S TU P
O1WA O 1.0168(4) 0.7580(6) 0.7132(9) 0.065(2) Uani 0.3 1 d . . P
H1WB H 1.0141 0.7656 0.6216 0.098 Uiso 0.3 1 d R U P
H1WC H 1.0250 0.8103 0.7561 0.098 Uiso 0.3 1 d R U P
O1WB O 0.9294(4) 0.7348(6) 0.7799(9) 0.060(2) Uani 0.3 1 d . . P
H1WE H 0.9065 0.7152 0.7069 0.091 Uiso 0.3 1 d R U P
H1WF H 0.9320 0.6943 0.8481 0.091 Uiso 0.3 1 d R U P
O1WC O 0.1594(3) 0.5422(4) 0.3313(8) 0.0649(17) Uani 0.4 1 d . . P
H1WH H 0.1765 0.5205 0.4115 0.078 Uiso 0.4 1 d R U P
H1WA H 0.1749 0.5226 0.2617 0.097 Uiso 0.4 1 d R U P
S1 S 0.38390(4) 0.5000 0.58492(12) 0.0409(3) Uani 1 2 d S T P
S2 S 0.12671(5) 0.5000 0.58286(15) 0.0558(3) Uani 1 2 d S T P
Zn1 Zn 0.28140(2) 0.5000 0.99448(5) 0.0408(2) Uani 1 2 d S TU P

loop_
_atom_site_aniso_label
_atom_site_aniso_U_11
_atom_site_aniso_U_22
_atom_site_aniso_U_33
_atom_site_aniso_U_23
_atom_site_aniso_U_13
_atom_site_aniso_U_12
C1 0.0476(16) 0.0495(19) 0.0504(18) 0.0100(15) 0.0190(14) 0.0084(13)
C2 0.0484(17) 0.0474(18) 0.0514(19) 0.0132(15) 0.0162(14) 0.0064(14)
C3 0.0480(17) 0.054(2) 0.0461(18) 0.0035(15) 0.0086(14) -0.0077(15)
C4 0.061(2) 0.0487(19) 0.0501(19) -0.0043(15) 0.0151(16) -0.0164(15)
C5 0.0580(19) 0.0499(19) 0.0493(19) -0.0023(15) 0.0187(15) -0.0156(15)
C6 0.034(2) 0.054(3) 0.039(2) 0.000 0.0112(17) 0.000
C7 0.046(2) 0.055(3) 0.038(2) 0.000 0.0142(19) 0.000
C8 0.040(2) 0.051(3) 0.031(2) 0.000 0.0106(17) 0.000
C9 0.047(2) 0.057(3) 0.028(2) 0.000 0.0075(17) 0.000
C10 0.036(2) 0.045(2) 0.037(2) 0.000 0.0129(17) 0.000
C11 0.039(2) 0.049(2) 0.031(2) 0.000 0.0042(16) 0.000
C12 0.041(2) 0.057(3) 0.054(3) 0.000 -0.0114(19) 0.000
C13 0.044(2) 0.046(3) 0.057(3) 0.000 -0.003(2) 0.000
C14 0.042(2) 0.058(3) 0.057(3) 0.000 0.007(2) 0.000
C15 0.055(3) 0.053(3) 0.061(3) 0.000 0.007(2) 0.000
C16 0.047(2) 0.047(3) 0.049(3) 0.000 -0.0138(19) 0.000
C17 0.060(3) 0.053(3) 0.058(3) 0.000 -0.019(2) 0.000
N1 0.0504(14) 0.0593(17) 0.0386(14) 0.0045(12) 0.0096(11) 0.0035(12)
N2 0.0528(15) 0.0470(16) 0.0465(15) 0.0018(13) 0.0091(12) -0.0143(12)
O1 0.0484(17) 0.0494(18) 0.0428(17) 0.000 0.0138(13) 0.000
O2 0.0439(16) 0.0527(19) 0.0410(17) 0.000 0.0079(13) 0.000
O3 0.0403(14) 0.0544(19) 0.0514(17) 0.000 0.0022(9) 0.000
O4 0.0445(17) 0.0503(19) 0.0588(19) 0.000 0.0107(15) 0.000
O1WA 0.085(6) 0.056(5) 0.058(5) -0.004(4) 0.021(4) 0.001(4)
O1WB 0.071(5) 0.052(5) 0.058(5) 0.000(4) 0.010(4) -0.009(4)
O1WC 0.073(4) 0.055(3) 0.069(4) -0.003(3) 0.017(3) 0.000(3)
S1 0.0365(5) 0.0478(6) 0.0395(6) 0.000 0.0099(4) 0.000
S2 0.0518(7) 0.0503(7) 0.0576(8) 0.000 -0.0135(5) 0.000
Zn1 0.0362(3) 0.0504(3) 0.0357(3) 0.000 0.00534(19) 0.000

loop_
_atom_type_symbol
_atom_type_description
_atom_type_scat_dispersion_real
_atom_type_scat_dispersion_imag
_atom_type_scat_source
C C 0.0033 0.0016 'International Tables Vol C Tables 4.2.6.8 and 6.1.1.4'
H H 0.0000 0.0000 'International Tables Vol C Tables 4.2.6.8 and 6.1.1.4'
N N 0.0061 0.0033 'International Tables Vol C Tables 4.2.6.8 and 6.1.1.4'
O O 0.0106 0.0060 'International Tables Vol C Tables 4.2.6.8 and 6.1.1.4'
S S 0.1246 0.1234 'International Tables Vol C Tables 4.2.6.8 and 6.1.1.4'
Zn Zn 0.2839 1.4301 'International Tables Vol C Tables 4.2.6.8 and 6.1.1.4'

loop_
_geom_angle_atom_site_label_1
_geom_angle_atom_site_label_2
_geom_angle_atom_site_label_3
_geom_angle
_geom_angle_site_symmetry_1
_geom_angle_site_symmetry_3
C2 C1 N1 112.1(3) . .
C2 C1 H1 123.9 . .
N1 C1 H1 123.9 . .
C1 C2 N2 106.7(3) . .
C1 C2 H2 126.7 . .
N2 C2 H2 126.7 . .
N2 C3 N1 111.2(3) . .
N2 C3 H3 124.4 . .
N1 C3 H3 124.4 . .
C5 C4 N2 113.3(3) . .
C5 C4 H4A 108.9 . .
N2 C4 H4A 108.9 . .
C5 C4 H4B 108.9 . .
N2 C4 H4B 108.9 . .
H4A C4 H4B 107.7 . .
C4 C5 C5 114.6(4) . 7_558
C4 C5 H5A 108.6 . .
C5 C5 H5A 108.6 7_558 .
C4 C5 H5B 108.6 . .
C5 C5 H5B 108.6 7_558 .
H5A C5 H5B 107.6 . .
O1 C6 O2 126.6(4) . .
O1 C6 C7 113.2(4) . .
O2 C6 C7 120.3(4) . .
C8 C7 C6 122.7(4) . .
C8 C7 S1 116.1(3) . .
C6 C7 S1 121.2(3) . .
C9 C8 C7 105.9(4) . .
C9 C8 H8 127.1 . .
C7 C8 H8 127.1 . .
C11 C9 C10 120.5(4) . .
C11 C9 C8 125.5(4) . .
C10 C9 C8 114.0(4) . .
C9 C10 C11 120.9(4) . 5_666
C9 C10 S1 113.2(3) . .
C11 C10 S1 125.9(3) 5_666 .
C9 C11 C10 118.6(4) . 5_666
C9 C11 H11 120.7 . .
C10 C11 H11 120.7 5_666 .
O3 C12 O4 127.7(4) . .
O3 C12 C13 113.6(5) . .
O4 C12 C13 118.7(4) . .
C14 C13 C12 124.0(5) . .
C14 C13 S2 116.5(4) . .
C12 C13 S2 119.5(4) . .
C15 C14 C13 105.8(4) . .
C15 C14 H14 127.1 . .
C13 C14 H14 127.1 . .
C17 C15 C16 122.9(4) . .
C17 C15 C14 124.0(5) . .
C16 C15 C14 113.1(4) . .
C15 C16 C17 120.7(5) . 5_566
C15 C16 S2 115.4(3) . .
C17 C16 S2 123.9(4) 5_566 .
C15 C17 C16 116.3(5) . 5_566
C15 C17 H17 121.8 . .
C16 C17 H17 121.8 5_566 .
C3 N1 C1 100.7(3) . .
C3 N1 Zn1 129.8(2) . .
C1 N1 Zn1 129.5(2) . .
C2 N2 C3 109.0(3) . .
C2 N2 C4 130.2(3) . .
C3 N2 C4 120.0(3) . .
C6 O1 Zn1 116.2(3) . .
C12 O3 Zn1 115.7(3) . .
H1WB O1WA H1WC 109.5 . .
H1WE O1WB H1WF 109.5 . .
O1WC O1WC H1WH 68.7 6_565 .
O1WC O1WC H1WA 70.9 6_565 .
H1WH O1WC H1WA 109.5 . .
C7 S1 C10 90.8(2) . .
C16 S2 C13 89.2(2) . .
N1 Zn1 N1 118.64(16) . 6_565
N1 Zn1 O1 111.71(8) . .
N1 Zn1 O1 111.71(8) 6_565 .
N1 Zn1 O3 110.69(9) . .
N1 Zn1 O3 110.69(9) 6_565 .
O1 Zn1 O3 89.74(13) . .

loop_
_geom_bond_atom_site_label_1
_geom_bond_atom_site_label_2
_geom_bond_distance
_geom_bond_site_symmetry_2
C1 C2 1.307(4) .
C1 N1 1.408(4) .
C1 H1 0.9300 .
C2 N2 1.318(4) .
C2 H2 0.9300 .
C3 N2 1.331(4) .
C3 N1 1.359(4) .
C3 H3 0.9300 .
C4 C5 1.483(5) .
C4 N2 1.491(4) .
C4 H4A 0.9700 .
C4 H4B 0.9700 .
C5 C5 1.493(7) 7_558
C5 H5A 0.9700 .
C5 H5B 0.9700 .
C6 O1 1.264(5) .
C6 O2 1.267(5) .
C6 C7 1.487(6) .
C7 C8 1.449(6) .
C7 S1 1.688(5) .
C8 C9 1.441(6) .
C8 H8 0.9300 .
C9 C11 1.368(6) .
C9 C10 1.399(6) .
C10 C11 1.404(6) 5_666
C10 S1 1.696(4) .
C11 C10 1.404(6) 5_666
C11 H11 0.9300 .
C12 O3 1.252(6) .
C12 O4 1.269(6) .
C12 C13 1.499(6) .
C13 C14 1.445(7) .
C13 S2 1.700(6) .
C14 C15 1.444(7) .
C14 H14 0.9300 .
C15 C17 1.372(7) .
C15 C16 1.379(7) .
C16 C17 1.3886(11) 5_566
C16 S2 1.694(4) .
C17 C16 1.3886(11) 5_566
C17 H17 0.9300 .
N1 Zn1 1.960(3) .
O1 Zn1 2.037(3) .
O3 Zn1 2.065(3) .
O1WA H1WB 0.8500 .
O1WA H1WC 0.8500 .
O1WB H1WE 0.8499 .
O1WB H1WF 0.8500 .
O1WC O1WC 1.198(12) 6_565
O1WC H1WH 0.8499 .
O1WC H1WA 0.8500 .
Zn1 N1 1.960(3) 6_565

loop_
_geom_torsion_atom_site_label_1
_geom_torsion_atom_site_label_2
_geom_torsion_atom_site_label_3
_geom_torsion_atom_site_label_4
_geom_torsion
_geom_torsion_site_symmetry_1
_geom_torsion_site_symmetry_4
N1 C1 C2 N2 5.9(4) . .
N2 C4 C5 C5 59.6(5) . 7_558
O1 C6 C7 C8 180.000(1) . .
O2 C6 C7 C8 0.000(2) . .
O1 C6 C7 S1 0.000(1) . .
O2 C6 C7 S1 180.000(1) . .
C6 C7 C8 C9 180.000(1) . .
S1 C7 C8 C9 0.000(1) . .
C7 C8 C9 C11 180.000(1) . .
C7 C8 C9 C10 0.000(1) . .
C11 C9 C10 C11 0.000(1) . 5_666
C8 C9 C10 C11 180.000(1) . 5_666
C11 C9 C10 S1 180.000(1) . .
C8 C9 C10 S1 0.000(1) . .
C10 C9 C11 C10 0.000(1) . 5_666
C8 C9 C11 C10 180.000(1) . 5_666
O3 C12 C13 C14 180.000(1) . .
O4 C12 C13 C14 0.000(2) . .
O3 C12 C13 S2 0.000(1) . .
O4 C12 C13 S2 180.000(1) . .
C12 C13 C14 C15 180.000(1) . .
S2 C13 C14 C15 0.000(1) . .
C13 C14 C15 C17 180.000(1) . .
C13 C14 C15 C16 0.000(1) . .
C17 C15 C16 C17 0.000(1) . 5_566
C14 C15 C16 C17 180.000(1) . 5_566
C17 C15 C16 S2 180.000(1) . .
C14 C15 C16 S2 0.000(1) . .
C16 C15 C17 C16 0.000(1) . 5_566
C14 C15 C17 C16 180.000(1) . 5_566
N2 C3 N1 C1 0.2(4) . .
N2 C3 N1 Zn1 -179.9(2) . .
C2 C1 N1 C3 -3.8(4) . .
C2 C1 N1 Zn1 176.4(2) . .
C1 C2 N2 C3 -5.6(4) . .
C1 C2 N2 C4 -174.6(3) . .
N1 C3 N2 C2 3.3(4) . .
N1 C3 N2 C4 173.7(3) . .
C5 C4 N2 C2 59.9(5) . .
C5 C4 N2 C3 -108.2(4) . .
O2 C6 O1 Zn1 0.000(1) . .
C7 C6 O1 Zn1 180.000(1) . .
O4 C12 O3 Zn1 0.000(1) . .
C13 C12 O3 Zn1 180.000(1) . .
C8 C7 S1 C10 0.000(1) . .
C6 C7 S1 C10 180.000(1) . .
C9 C10 S1 C7 0.000(1) . .
C11 C10 S1 C7 180.000(1) 5_666 .
C15 C16 S2 C13 0.000(1) . .
C17 C16 S2 C13 180.000(1) 5_566 .
C14 C13 S2 C16 0.000(1) . .
C12 C13 S2 C16 180.000(1) . .
